data_2102838
loop_
_publ_author_name
'Whitfield, Pamela S.'
'Le Page, Yvon'
'Grice, Joel D.'
'Stanley, Chris J.'
'Jones, Gary C.'
'Rumsey, Michael S.'
'Blake, Chris'
'Roberts, Andrew C.'
'Stirling, John A. R.'
'Carpenter, Gordon J. C.'

_publ_section_title
;
 LiNaSiB~3~O~7~(OH) -- novel structure of the new borosilicate mineral
 jadarite determined from laboratory powder diffraction data
;
_journal_issue 3
_journal_name_full 'Acta Crystallographica Section B'
_journal_page_first 396
_journal_page_last 401
_journal_paper_doi 10.1107/S0108768107010130
_journal_volume 63
_journal_year 2007
_chemical_compound_source 'Jadar basin, Serbia'
_chemical_formula_analytical LiNaSiB3O8H
_chemical_formula_moiety 'B3 H O8 Si, Na, Li'
_chemical_formula_structural LiNaSiB3O8H
_chemical_formula_sum 'B3 H Li Na O8 Si'
_chemical_formula_weight 219.455
_chemical_name_mineral Jadarite
_space_group_IT_number 14
_symmetry_cell_setting monoclinic
_symmetry_space_group_name_Hall '-P 2ybc'
_symmetry_space_group_name_H-M 'P 1 21/c 1'
_audit_creation_method 'Created with Diamond'
_cell_angle_alpha 90.000
_cell_angle_beta 124.0890(10)
_cell_angle_gamma 90.000
_cell_formula_units_Z 4
_cell_length_a 6.76200(10)
_cell_length_b 13.8016(3)
_cell_length_c 7.6878(2)
_cell_measurement_temperature 298
_cell_volume 594.19(2)
_computing_data_reduction 'Topas 4 beta (14/7/2006)'
_computing_molecular_graphics 'Diamond 3.1d'
_computing_publication_material 'Topas 4 beta (14/7/2006)'
_computing_structure_refinement 'Topas 4 beta (14/7/2006)'
_computing_structure_solution 'Topas 4 beta (14/7/2006)'
_database_code_amcsd 0009954
_diffrn_measurement_device_type 'Bruker D8 Advance'
_diffrn_radiation_type 'Cu K\a'
_diffrn_radiation_wavelength 1.5418
_exptl_absorpt_coefficient_mu 4.507
_exptl_absorpt_correction_type cylinder
_exptl_absorpt_process_details 'Debye-Scherrer correction'
_exptl_crystal_colour white
_exptl_crystal_density_diffrn 2.45321
_exptl_crystal_density_meas 2.453
_exptl_crystal_density_method 'Bermann balance'
_refine_ls_extinction_method none
_refine_ls_goodness_of_fit_all 1.27
_refine_ls_hydrogen_treatment mixed
_refine_ls_matrix_type full
_refine_ls_number_constraints 1
_refine_ls_number_parameters 87
_refine_ls_shift/su_max 0.001
_refine_ls_structure_factor_coef Fsqd
_refine_ls_weighting_scheme unit
_cod_data_source_file lm5008.cif
_cod_data_source_block phase
_cod_original_cell_volume 594.18(2)
_cod_original_sg_symbol_Hall -P_2ybc
_cod_original_sg_symbol_H-M 'P 21/c'
_cod_database_code 2102838

loop_
_symmetry_equiv_pos_site_id
_space_group_symop_operation_xyz
1 'x, y, z'
2 '-x, 1/2+y, 1/2-z'
3 '-x, -y, -z'
4 'x, 1/2-y, 1/2+z'

loop_
_atom_site_aniso_label
_atom_site_aniso_U_11
_atom_site_aniso_U_22
_atom_site_aniso_U_33
_atom_site_aniso_U_12
_atom_site_aniso_U_13
_atom_site_aniso_U_23
Na1 0.091(6) 0.0657(18) 0.081(2) 0.01(7) 0.038(2) -0.0046(19)
B3 0.046(7) 0.158(10) 0.098(11) 0.016(7) 0.043(8) 0.078(8)

loop_
_atom_site_type_symbol
_atom_site_label
_atom_site_fract_x
_atom_site_fract_y
_atom_site_fract_z
_atom_site_U_iso_or_equiv
_atom_site_thermal_displace_type
_atom_site_calc_flag
_atom_site_occupancy
Li Li1 0.462(2) 0.1995(6) 0.1383(15) 0.046(3) Uiso d 1.000
Na Na1 0.9733(3) 0.99060(10) 0.7544(3) 0.0764 Uani d 1.000
B B1 0.2096(17) 0.1602(8) 0.6623(18) 0.091(3) Uiso d 1.000
B B2 0.6920(14) 0.3493(6) 0.4160(15) 0.054(2) Uiso d 1.000
B B3 0.5290(10) 0.5022(4) 0.7860(9) 0.0947 Uani d 1.000
Si Si1 0.0378(4) 0.7539(2) 0.2048(3) 0.0584(5) Uiso d 1.000
O O1 0.8157(7) 0.7241(3) 0.9895(6) 0.0651(14) Uiso d 1.000
O O2 0.2673(7) 0.7818(3) 0.2102(6) 0.0663(13) Uiso d 1.000
O O3 0.9733(6) 0.8483(3) 0.2873(7) 0.0581(14) Uiso d 1.000
O O4 0.1150(5) 0.6584(3) 0.3491(6) 0.0542(13) Uiso d 1.000
O O5 0.7457(8) 0.5506(3) 0.8761(9) 0.0708(15) Uiso d 1.000
O O6 0.6846(9) 0.4560(3) 0.3520(8) 0.0570(13) Uiso d 1.000
O O7 0.5489(7) 0.6725(3) 0.6198(6) 0.0634(12) Uiso d 1.000
O O8 0.5299(3) 0.4051(3) 0.8362(6) 0.0733(14) Uiso d 1.000
H H1 0.699(3) 0.3993(14) 0.936(3) 0.0953(19) Uiso d 1.000

loop_
_atom_type_symbol
_atom_type_scat_source
Li 'D. Waasmaier & A. Kirfel. Acta Cryst. (1995). A51, 416-413'
Na 'D. Waasmaier & A. Kirfel. Acta Cryst. (1995). A51, 416-413'
B 'D. Waasmaier & A. Kirfel. Acta Cryst. (1995). A51, 416-413'
Si 'D. Waasmaier & A. Kirfel. Acta Cryst. (1995). A51, 416-413'
O 'D. Waasmaier & A. Kirfel. Acta Cryst. (1995). A51, 416-413'
H 'D. Waasmaier & A. Kirfel. Acta Cryst. (1995). A51, 416-413'

loop_
_geom_angle_atom_site_label_1
_geom_angle_atom_site_label_2
_geom_angle_atom_site_label_3
_geom_angle_site_symmetry_1
_geom_angle_site_symmetry_3
_geom_angle
O1 Li1 O2 7_666 8_645 108.8(6)
O2 Li1 O7 8_645 8_645 103.9(5)
O2 Li1 O8 8_645 8_645 102.1(5)
O8 Li1 O7 8_645 13_645 120.1(5)
O4 Na1 O3 10_665 9_776 150.49(17)
O4 Na1 O5 10_665 11_564 92.43(15)
O4 Na1 O6 10_665 12_565 115.57(17)
O3 Na1 O5 9_776 11_564 94.79(16)
O3 Na1 O6 9_776 12_565 88.16(17)
O1 B1 O3 7_646 9_666 122.4(9)
O1 B1 O7 7_646 13_646 113.2(8)
O1 B1 O5 7_646 11_646 113.0(7)
O3 B1 O7 9_666 13_646 104.5(8)
O2 B2 O7 8_645 13_666 109.3(7)
O2 B2 O4 8_645 10_666 112.4(6)
O2 B2 O6 8_645 12_555 112.2(6)
O7 B2 O4 13_666 10_666 108.6(7)
O6 B3 O5 12_666 11_555 123.3(6)
O6 B3 O8 12_666 14_555 117.6(5)
O5 B3 O8 11_555 14_555 119.0(5)
O1 Si1 O2 7_454 8_555 116.4(3)
O1 Si1 O4 7_454 10_555 105.4(2)
O1 Si1 O3 7_454 9_455 108.8(3)
O2 Si1 O4 8_555 10_555 104.3(3)
O4 Si1 O3 10_555 9_455 116.5(3)
O8 H1 O3 14_555 9_746 157.2(17)

loop_
_geom_bond_atom_site_label_1
_geom_bond_atom_site_label_2
_geom_bond_site_symmetry_2
_geom_bond_distance
Li1 O1 7_666 1.882(11)
Li1 O2 8_645 1.898(10)
Li1 O8 14_445 1.957(11)
Li1 O7 13_645 1.978(14)
Li1 O7 13_666 2.598(13)
Li1 H1 15_544 2.36(2)
Na1 O4 10_665 2.212(4)
Na1 O3 9_776 2.303(5)
Na1 O5 11_564 2.477(6)
Na1 O6 12_565 2.561(7)
Na1 H1 15_564 2.579(17)
Na1 O6 12_756 2.624(5)
Na1 O5 11_756 2.728(8)
B1 O1 7_646 1.395(14)
B1 O3 9_666 1.493(16)
B1 O7 13_646 1.561(9)
B1 O5 11_646 1.602(12)
B2 O2 8_645 1.479(12)
B2 O7 13_666 1.522(11)
B2 O4 10_666 1.528(9)
B2 O6 12_555 1.544(10)
B3 O6 12_666 1.352(7)
B3 O5 11_555 1.391(7)
B3 O8 14_555 1.394(7)
Si1 O1 7_454 1.542(4)
Si1 O2 8_555 1.577(6)
Si1 O4 10_555 1.611(5)
Si1 O3 9_455 1.613(5)
H1 O8 14_555 0.960(15)
H1 O3 9_746 2.155(14)
H1 O5 11_555 2.20(2)

loop_
_cod_related_entry_id
_cod_related_entry_database
_cod_related_entry_code
1 AMCSD 0009954
